data_7127304
loop_
_publ_author_name
'Wang, Fang'
'Cannon, Austin T.'
'Bhattacharya, Moumita'
'Baumgarten, Robert'
'VanderLinden, Ryan T.'
'Saouma, Caroline T.'

_publ_section_title
;
 Hydrogenation and electrocatalytic reduction of carbon dioxide to formate
 with a single Co catalyst.
;
_journal_issue 81
_journal_name_full 'Chemical communications (Cambridge, England)'
_journal_page_first 12142
_journal_page_last 12145
_journal_paper_doi 10.1039/d0cc04310a
_journal_volume 56
_journal_year 2020
_chemical_formula_moiety 'C39 H52 Cl0.33 Co N2.33 P3'
_chemical_formula_sum 'C39 H52 Cl0.33 Co N2.33 P3'
_chemical_formula_weight 717.23
_space_group_crystal_system triclinic
_space_group_IT_number 2
_space_group_name_Hall '-P 1'
_space_group_name_H-M_alt 'P -1'
_atom_sites_solution_hydrogens geom
_audit_creation_method SHELXL-2016/6
_audit_update_record
;
2020-06-17 deposited with the CCDC.	2020-09-17 downloaded from the CCDC.
;
_cell_angle_alpha 96.945(8)
_cell_angle_beta 98.651(7)
_cell_angle_gamma 92.505(7)
_cell_formula_units_Z 2
_cell_length_a 9.4001(14)
_cell_length_b 10.1799(14)
_cell_length_c 19.692(3)
_cell_measurement_reflns_used 9929
_cell_measurement_temperature 103(2)
_cell_measurement_theta_max 31.40
_cell_measurement_theta_min 2.40
_cell_volume 1845.6(5)
_computing_structure_refinement 'SHELXL-2016/6 (Sheldrick, 2016)'
_computing_structure_solution 'SHELXT 2014/5 (Sheldrick, 2014)'
_diffrn_ambient_temperature 103(2)
_diffrn_measured_fraction_theta_full 1.000
_diffrn_measured_fraction_theta_max 0.997
_diffrn_measurement_device_type 'Bruker APEII CCD'
_diffrn_measurement_method '\w scans'
_diffrn_radiation_type MoK\a
_diffrn_radiation_wavelength 0.71073
_diffrn_reflns_av_R_equivalents 0.0383
_diffrn_reflns_av_unetI/netI 0.0462
_diffrn_reflns_Laue_measured_fraction_full 1.000
_diffrn_reflns_Laue_measured_fraction_max 0.997
_diffrn_reflns_limit_h_max 13
_diffrn_reflns_limit_h_min -12
_diffrn_reflns_limit_k_max 14
_diffrn_reflns_limit_k_min -14
_diffrn_reflns_limit_l_max 27
_diffrn_reflns_limit_l_min -27
_diffrn_reflns_number 38357
_diffrn_reflns_point_group_measured_fraction_full 1.000
_diffrn_reflns_point_group_measured_fraction_max 0.997
_diffrn_reflns_theta_full 25.242
_diffrn_reflns_theta_max 30.034
_diffrn_reflns_theta_min 2.019
_diffrn_source 'Fine focused sealed tube'
_exptl_absorpt_coefficient_mu 0.650
_exptl_absorpt_correction_T_max 0.746300
_exptl_absorpt_correction_T_min 0.678100
_exptl_absorpt_correction_type multi-scan
_exptl_absorpt_process_details SADABS-2016/2
_exptl_crystal_colour red
_exptl_crystal_density_diffrn 1.291
_exptl_crystal_description irregular
_exptl_crystal_F_000 760
_exptl_crystal_size_max 0.800
_exptl_crystal_size_mid 0.300
_exptl_crystal_size_min 0.125
_refine_diff_density_max 0.471
_refine_diff_density_min -0.919
_refine_diff_density_rms 0.066
_refine_ls_extinction_method none
_refine_ls_goodness_of_fit_ref 1.049
_refine_ls_hydrogen_treatment constr
_refine_ls_matrix_type full
_refine_ls_number_parameters 433
_refine_ls_number_reflns 10765
_refine_ls_number_restraints 1
_refine_ls_restrained_S_all 1.049
_refine_ls_R_factor_all 0.0545
_refine_ls_R_factor_gt 0.0368
_refine_ls_shift/su_max 0.001
_refine_ls_shift/su_mean 0.000
_refine_ls_structure_factor_coef Fsqd
_refine_ls_weighting_details 'w=1/[\s^2^(Fo^2^)+(0.0328P)^2^+0.7414P] where P=(Fo^2^+2Fc^2^)/3'
_refine_ls_weighting_scheme calc
_refine_ls_wR_factor_gt 0.0800
_refine_ls_wR_factor_ref 0.0860
_reflns_Friedel_coverage 0.000
_reflns_number_gt 8428
_reflns_number_total 10765
_reflns_threshold_expression 'I > 2\s(I)'
_cod_data_source_file d0cc04310a2.cif
_cod_data_source_block 20180105CS2_0m
_cod_depositor_comments
;
The following automatic conversions were performed:

data item '_exptl_absorpt_correction_type' value 'Multi-scan' was
changed to 'multi-scan' in accordance with the
/home/data/users/saulius/crontab/automatic-downloads/rss-feeds/RSC/lib/dictionaries/cif_core.dic
dictionary named 'cif_core.dic' version 2.4.2 last updated on
2011-04-26.

Automatic conversion script
Id: cif_fix_values 7556 2019-12-06 15:28:31Z antanas 

 Adding full bibliography for 7127304--7127312.cif.
;
_cod_database_code 7127304
_shelx_shelxl_version_number 2016/6
_shelx_space_group_comment
;
The symmetry employed for this shelxl refinement is uniquely defined
by the following loop, which should always be used as a source of
symmetry information in preference to the above space-group names.
They are only intended as comments.
;
_shelx_estimated_absorpt_t_min 0.625
_shelx_estimated_absorpt_t_max 0.923

loop_
_space_group_symop_operation_xyz
'x, y, z'
'-x, -y, -z'

loop_
_atom_site_label
_atom_site_type_symbol
_atom_site_fract_x
_atom_site_fract_y
_atom_site_fract_z
_atom_site_U_iso_or_equiv
_atom_site_adp_type
_atom_site_occupancy
_atom_site_site_symmetry_order
_atom_site_calc_flag
_atom_site_refinement_flags_posn
_atom_site_refinement_flags_adp
_atom_site_refinement_flags_occupancy
_atom_site_disorder_assembly
_atom_site_disorder_group
Co1 Co 0.38874(2) 0.75577(2) 0.24368(2) 0.01835(6) Uani 1 1 d . . . . .
P1 P 0.39957(4) 0.94905(4) 0.30526(2) 0.01175(8) Uani 1 1 d . . . . .
P2 P 0.60569(4) 0.80048(4) 0.22683(2) 0.01248(8) Uani 1 1 d . . . . .
P3 P 0.32856(4) 0.71519(4) 0.13169(2) 0.01094(8) Uani 1 1 d . . . . .
N1 N 0.77311(15) 0.61780(12) 0.29472(7) 0.0171(3) Uani 1 1 d . . . . .
C1 C 0.76148(18) 0.69332(14) 0.23556(8) 0.0168(3) Uani 1 1 d . . . . .
H1A H 0.754268 0.630163 0.192634 0.020 Uiso 1 1 calc R U . . .
H1B H 0.851396 0.749989 0.239469 0.020 Uiso 1 1 calc R U . . .
C2 C 0.78331(19) 0.70538(15) 0.36057(8) 0.0190(3) Uani 1 1 d . . . . .
H2A H 0.702657 0.764831 0.357351 0.023 Uiso 1 1 calc R U . . .
H2B H 0.874454 0.761418 0.368093 0.023 Uiso 1 1 calc R U . . .
C3 C 0.77885(18) 0.63083(15) 0.42209(8) 0.0172(3) Uani 1 1 d . . . . .
C4 C 0.87835(19) 0.66411(17) 0.48243(9) 0.0233(4) Uani 1 1 d . . . . .
H4 H 0.952070 0.731870 0.484176 0.028 Uiso 1 1 calc R U . . .
C5 C 0.8709(2) 0.59936(19) 0.53995(9) 0.0302(4) Uani 1 1 d . . . . .
H5 H 0.939024 0.623655 0.580832 0.036 Uiso 1 1 calc R U . . .
C6 C 0.7661(2) 0.50072(17) 0.53838(9) 0.0294(4) Uani 1 1 d . . . . .
H6 H 0.761827 0.456169 0.577786 0.035 Uiso 1 1 calc R U . . .
C7 C 0.6666(2) 0.46659(17) 0.47877(10) 0.0279(4) Uani 1 1 d . . . . .
H7 H 0.593486 0.398456 0.477438 0.033 Uiso 1 1 calc R U . . .
C8 C 0.67259(19) 0.53124(16) 0.42069(9) 0.0230(4) Uani 1 1 d . . . . .
H8 H 0.603742 0.507030 0.380057 0.028 Uiso 1 1 calc R U . . .
C9 C 0.90074(18) 0.53881(15) 0.29581(8) 0.0201(3) Uani 1 1 d . . . . .
H9A H 0.915859 0.498754 0.339508 0.024 Uiso 1 1 calc R U . . .
H9B H 0.986531 0.598452 0.295315 0.024 Uiso 1 1 calc R U . . .
C10 C 0.88819(18) 0.42986(14) 0.23546(8) 0.0177(3) Uani 1 1 d . . . . .
C11 C 0.76456(19) 0.34615(15) 0.21663(9) 0.0210(3) Uani 1 1 d . . . . .
H11 H 0.684711 0.359827 0.240465 0.025 Uiso 1 1 calc R U . . .
C12 C 0.75655(19) 0.24253(15) 0.16321(9) 0.0225(3) Uani 1 1 d . . . . .
H12 H 0.671593 0.185332 0.150894 0.027 Uiso 1 1 calc R U . . .
C13 C 0.8722(2) 0.22213(16) 0.12772(9) 0.0242(4) Uani 1 1 d . . . . .
H13 H 0.866458 0.151530 0.090954 0.029 Uiso 1 1 calc R U . . .
C14 C 0.9955(2) 0.30506(17) 0.14618(10) 0.0268(4) Uani 1 1 d . . . . .
H14 H 1.075005 0.291520 0.122067 0.032 Uiso 1 1 calc R U . . .
C15 C 1.00394(19) 0.40840(16) 0.19997(9) 0.0229(4) Uani 1 1 d . . . . .
H15 H 1.089451 0.464788 0.212565 0.028 Uiso 1 1 calc R U . . .
C16 C 0.68052(16) 0.95714(13) 0.27932(7) 0.0125(3) Uani 1 1 d . . . . .
C17 C 0.82193(17) 1.00937(14) 0.28521(8) 0.0162(3) Uani 1 1 d . . . . .
H17 H 0.885580 0.967571 0.257443 0.019 Uiso 1 1 calc R U . . .
C18 C 0.87042(17) 1.12172(15) 0.33122(9) 0.0193(3) Uani 1 1 d . . . . .
H18 H 0.966523 1.157618 0.334324 0.023 Uiso 1 1 calc R U . . .
C19 C 0.77859(18) 1.18208(15) 0.37290(9) 0.0206(3) Uani 1 1 d . . . . .
H19 H 0.812667 1.257736 0.405379 0.025 Uiso 1 1 calc R U . . .
C20 C 0.63765(17) 1.13181(15) 0.36699(8) 0.0180(3) Uani 1 1 d . . . . .
H20 H 0.575007 1.173776 0.395276 0.022 Uiso 1 1 calc R U . . .
C21 C 0.58631(16) 1.01996(14) 0.31988(8) 0.0129(3) Uani 1 1 d . . . . .
C22 C 0.60241(16) 0.82671(13) 0.13538(7) 0.0115(3) Uani 1 1 d . . . . .
C23 C 0.71816(16) 0.88039(14) 0.10884(8) 0.0137(3) Uani 1 1 d . . . . .
H23 H 0.806403 0.907161 0.138683 0.016 Uiso 1 1 calc R U . . .
C24 C 0.70509(17) 0.89494(14) 0.03890(8) 0.0155(3) Uani 1 1 d . . . . .
H24 H 0.784622 0.931218 0.021178 0.019 Uiso 1 1 calc R U . . .
C25 C 0.57699(17) 0.85691(14) -0.00501(8) 0.0152(3) Uani 1 1 d . . . . .
H25 H 0.568007 0.868317 -0.052605 0.018 Uiso 1 1 calc R U . . .
C26 C 0.46163(17) 0.80204(14) 0.02072(8) 0.0148(3) Uani 1 1 d . . . . .
H26 H 0.374196 0.774699 -0.009652 0.018 Uiso 1 1 calc R U . . .
C27 C 0.47278(16) 0.78653(13) 0.09102(8) 0.0120(3) Uani 1 1 d . . . . .
C28 C 0.29872(17) 1.08875(14) 0.27217(8) 0.0167(3) Uani 1 1 d . . . . .
H28 H 0.199794 1.050694 0.251162 0.020 Uiso 1 1 calc R U . . .
C29 C 0.36833(19) 1.13634(16) 0.21313(9) 0.0227(4) Uani 1 1 d . . . . .
H29A H 0.391354 1.059465 0.182618 0.034 Uiso 1 1 calc R U . . .
H29B H 0.456989 1.190813 0.232491 0.034 Uiso 1 1 calc R U . . .
H29C H 0.301118 1.189142 0.186543 0.034 Uiso 1 1 calc R U . . .
C30 C 0.27895(19) 1.20715(16) 0.32502(10) 0.0249(4) Uani 1 1 d . . . . .
H30A H 0.373026 1.252902 0.343890 0.037 Uiso 1 1 calc R U . . .
H30B H 0.235068 1.175770 0.362691 0.037 Uiso 1 1 calc R U . . .
H30C H 0.216097 1.268545 0.302289 0.037 Uiso 1 1 calc R U . . .
C31 C 0.35738(17) 0.94737(15) 0.39436(8) 0.0172(3) Uani 1 1 d . . . . .
H31 H 0.371958 1.039887 0.419046 0.021 Uiso 1 1 calc R U . . .
C32 C 0.45820(19) 0.85900(16) 0.43452(8) 0.0216(3) Uani 1 1 d . . . . .
H32A H 0.449251 0.769113 0.409398 0.032 Uiso 1 1 calc R U . . .
H32B H 0.431751 0.856178 0.480619 0.032 Uiso 1 1 calc R U . . .
H32C H 0.557997 0.895273 0.439182 0.032 Uiso 1 1 calc R U . . .
C33 C 0.20030(19) 0.89892(18) 0.39135(9) 0.0252(4) Uani 1 1 d . . . . .
H33A H 0.137260 0.955780 0.365265 0.038 Uiso 1 1 calc R U . . .
H33B H 0.177684 0.902467 0.438498 0.038 Uiso 1 1 calc R U . . .
H33C H 0.185097 0.807393 0.368354 0.038 Uiso 1 1 calc R U . . .
C34 C 0.16017(16) 0.76107(15) 0.08036(8) 0.0153(3) Uani 1 1 d . . . . .
H34 H 0.164419 0.735097 0.030118 0.018 Uiso 1 1 calc R U . . .
C35 C 0.03124(17) 0.68452(16) 0.09913(10) 0.0231(4) Uani 1 1 d . . . . .
H35A H -0.058192 0.712727 0.074252 0.035 Uiso 1 1 calc R U . . .
H35B H 0.030956 0.702401 0.149134 0.035 Uiso 1 1 calc R U . . .
H35C H 0.038271 0.589315 0.086024 0.035 Uiso 1 1 calc R U . . .
C36 C 0.14266(17) 0.91003(15) 0.09242(9) 0.0201(3) Uani 1 1 d . . . . .
H36A H 0.228651 0.957931 0.082840 0.030 Uiso 1 1 calc R U . . .
H36B H 0.130369 0.935846 0.140668 0.030 Uiso 1 1 calc R U . . .
H36C H 0.057722 0.931960 0.061495 0.030 Uiso 1 1 calc R U . . .
C37 C 0.32559(17) 0.53435(14) 0.10015(8) 0.0158(3) Uani 1 1 d . . . . .
H37 H 0.248058 0.489977 0.120555 0.019 Uiso 1 1 calc R U . . .
C38 C 0.46703(18) 0.47727(15) 0.12843(9) 0.0199(3) Uani 1 1 d . . . . .
H38A H 0.459735 0.380843 0.115748 0.030 Uiso 1 1 calc R U . . .
H38B H 0.485823 0.498189 0.178996 0.030 Uiso 1 1 calc R U . . .
H38C H 0.546183 0.516211 0.108689 0.030 Uiso 1 1 calc R U . . .
C39 C 0.28976(19) 0.49649(16) 0.02159(9) 0.0236(4) Uani 1 1 d . . . . .
H39A H 0.194390 0.525952 0.004894 0.035 Uiso 1 1 calc R U . . .
H39B H 0.289620 0.400028 0.010399 0.035 Uiso 1 1 calc R U . . .
H39C H 0.362318 0.539264 -0.000808 0.035 Uiso 1 1 calc R U . . .
N41 N 0.3677(5) 0.6145(4) 0.28310(18) 0.0290(9) Uani 0.666(7) 1 d D . P A 1
N42 N 0.3635(4) 0.5192(4) 0.30574(15) 0.0302(7) Uani 0.666(7) 1 d D . P A 1
Cl1 Cl 0.3233(3) 0.5732(2) 0.29627(9) 0.0228(9) Uani 0.334(7) 1 d . . P A 2

loop_
_atom_site_aniso_label
_atom_site_aniso_U_11
_atom_site_aniso_U_22
_atom_site_aniso_U_33
_atom_site_aniso_U_23
_atom_site_aniso_U_13
_atom_site_aniso_U_12
Co1 0.01583(11) 0.02263(11) 0.01484(11) -0.00769(8) 0.00715(9) -0.00682(8)
P1 0.01217(18) 0.01282(16) 0.01018(18) 0.00026(13) 0.00240(14) 0.00117(14)
P2 0.01517(19) 0.01265(16) 0.00916(18) 0.00008(13) 0.00204(14) -0.00102(14)
P3 0.00980(17) 0.01237(16) 0.01021(18) 0.00025(13) 0.00112(14) 0.00078(13)
N1 0.0251(7) 0.0157(6) 0.0107(6) 0.0029(5) 0.0008(5) 0.0062(5)
C1 0.0239(8) 0.0148(7) 0.0123(7) 0.0027(6) 0.0026(6) 0.0046(6)
C2 0.0281(9) 0.0174(7) 0.0112(7) 0.0024(6) 0.0015(6) 0.0033(6)
C3 0.0219(8) 0.0178(7) 0.0127(7) 0.0025(6) 0.0034(6) 0.0071(6)
C4 0.0243(9) 0.0292(8) 0.0157(8) 0.0036(7) 0.0007(7) 0.0007(7)
C5 0.0374(11) 0.0386(10) 0.0145(8) 0.0057(7) 0.0003(8) 0.0101(9)
C6 0.0474(12) 0.0278(9) 0.0191(9) 0.0102(7) 0.0155(8) 0.0148(8)
C7 0.0344(10) 0.0219(8) 0.0322(10) 0.0059(7) 0.0180(8) 0.0043(7)
C8 0.0254(9) 0.0219(8) 0.0213(9) 0.0019(7) 0.0023(7) 0.0038(7)
C9 0.0243(9) 0.0197(7) 0.0155(8) 0.0028(6) -0.0011(7) 0.0071(6)
C10 0.0236(8) 0.0149(7) 0.0152(8) 0.0056(6) 0.0011(6) 0.0060(6)
C11 0.0233(9) 0.0198(7) 0.0213(8) 0.0061(6) 0.0047(7) 0.0050(6)
C12 0.0249(9) 0.0171(7) 0.0244(9) 0.0042(6) -0.0002(7) 0.0012(6)
C13 0.0328(10) 0.0184(7) 0.0209(9) 0.0010(6) 0.0022(7) 0.0066(7)
C14 0.0271(9) 0.0251(8) 0.0290(10) 0.0004(7) 0.0086(8) 0.0051(7)
C15 0.0220(9) 0.0213(8) 0.0250(9) 0.0022(7) 0.0023(7) 0.0028(7)
C16 0.0140(7) 0.0126(6) 0.0103(7) 0.0029(5) -0.0008(6) 0.0008(5)
C17 0.0142(7) 0.0165(7) 0.0176(8) 0.0019(6) 0.0014(6) 0.0020(6)
C18 0.0134(7) 0.0186(7) 0.0236(9) 0.0008(6) -0.0017(6) -0.0017(6)
C19 0.0196(8) 0.0170(7) 0.0216(9) -0.0044(6) -0.0015(7) -0.0012(6)
C20 0.0190(8) 0.0164(7) 0.0174(8) -0.0021(6) 0.0019(6) 0.0016(6)
C21 0.0131(7) 0.0134(6) 0.0120(7) 0.0024(5) 0.0004(6) 0.0002(5)
C22 0.0133(7) 0.0108(6) 0.0107(7) 0.0008(5) 0.0027(5) 0.0035(5)
C23 0.0123(7) 0.0144(6) 0.0141(7) 0.0027(5) 0.0007(6) 0.0008(5)
C24 0.0175(8) 0.0148(6) 0.0157(8) 0.0033(6) 0.0067(6) 0.0020(6)
C25 0.0205(8) 0.0144(6) 0.0118(7) 0.0037(5) 0.0036(6) 0.0034(6)
C26 0.0146(7) 0.0161(7) 0.0126(7) 0.0015(5) -0.0012(6) 0.0024(6)
C27 0.0124(7) 0.0112(6) 0.0126(7) 0.0015(5) 0.0024(6) 0.0021(5)
C28 0.0141(7) 0.0162(7) 0.0196(8) 0.0026(6) 0.0012(6) 0.0039(6)
C29 0.0218(9) 0.0237(8) 0.0239(9) 0.0109(7) 0.0008(7) 0.0033(7)
C30 0.0243(9) 0.0177(7) 0.0320(10) -0.0004(7) 0.0033(8) 0.0070(7)
C31 0.0217(8) 0.0185(7) 0.0114(7) -0.0004(6) 0.0048(6) 0.0013(6)
C32 0.0298(9) 0.0237(8) 0.0114(7) 0.0021(6) 0.0033(7) 0.0016(7)
C33 0.0235(9) 0.0317(9) 0.0222(9) 0.0019(7) 0.0110(7) -0.0005(7)
C34 0.0126(7) 0.0196(7) 0.0126(7) -0.0003(6) -0.0003(6) 0.0018(6)
C35 0.0107(7) 0.0236(8) 0.0335(10) 0.0009(7) 0.0015(7) -0.0012(6)
C36 0.0164(8) 0.0220(8) 0.0222(9) 0.0065(6) 0.0000(6) 0.0046(6)
C37 0.0161(8) 0.0116(6) 0.0183(8) -0.0021(6) 0.0022(6) -0.0005(6)
C38 0.0218(8) 0.0163(7) 0.0207(8) -0.0006(6) 0.0020(7) 0.0053(6)
C39 0.0249(9) 0.0205(7) 0.0212(9) -0.0079(6) -0.0023(7) 0.0031(7)
N41 0.0331(19) 0.0304(17) 0.0178(14) -0.0070(13) -0.0076(13) 0.0085(15)
N42 0.0394(17) 0.0222(15) 0.0296(16) 0.0149(12) -0.0013(12) 0.0000(14)
Cl1 0.0255(12) 0.0274(14) 0.0161(8) 0.0061(7) 0.0070(6) -0.0158(7)

loop_
_atom_type_symbol
_atom_type_description
_atom_type_scat_dispersion_real
_atom_type_scat_dispersion_imag
_atom_type_scat_source
C C 0.0033 0.0016 'International Tables Vol C Tables 4.2.6.8 and 6.1.1.4'
H H 0.0000 0.0000 'International Tables Vol C Tables 4.2.6.8 and 6.1.1.4'
N N 0.0061 0.0033 'International Tables Vol C Tables 4.2.6.8 and 6.1.1.4'
P P 0.1023 0.0942 'International Tables Vol C Tables 4.2.6.8 and 6.1.1.4'
Co Co 0.3494 0.9721 'International Tables Vol C Tables 4.2.6.8 and 6.1.1.4'
Cl Cl 0.1484 0.1585 'International Tables Vol C Tables 4.2.6.8 and 6.1.1.4'

loop_
_geom_angle_atom_site_label_1
_geom_angle_atom_site_label_2
_geom_angle_atom_site_label_3
_geom_angle
_geom_angle_site_symmetry_1
_geom_angle_site_symmetry_3
_geom_angle_publ_flag
N41 Co1 P2 114.25(15) . . ?
N41 Co1 P1 119.17(9) . . ?
P2 Co1 P1 87.934(18) . . ?
N41 Co1 P3 111.62(9) . . ?
P2 Co1 P3 87.661(18) . . ?
P1 Co1 P3 125.883(19) . . ?
P2 Co1 Cl1 123.08(8) . . ?
P1 Co1 Cl1 116.68(5) . . ?
P3 Co1 Cl1 110.54(4) . . ?
C21 P1 C31 103.36(7) . . ?
C21 P1 C28 101.48(7) . . ?
C31 P1 C28 104.31(7) . . ?
C21 P1 Co1 108.94(5) . . ?
C31 P1 Co1 115.19(5) . . ?
C28 P1 Co1 121.36(5) . . ?
C16 P2 C22 106.28(7) . . ?
C16 P2 C1 102.50(7) . . ?
C22 P2 C1 98.52(7) . . ?
C16 P2 Co1 110.47(5) . . ?
C22 P2 Co1 108.98(5) . . ?
C1 P2 Co1 127.96(5) . . ?
C27 P3 C34 103.98(7) . . ?
C27 P3 C37 102.90(7) . . ?
C34 P3 C37 100.92(7) . . ?
C27 P3 Co1 108.58(5) . . ?
C34 P3 Co1 126.06(5) . . ?
C37 P3 Co1 111.89(5) . . ?
C1 N1 C2 111.57(12) . . ?
C1 N1 C9 109.59(12) . . ?
C2 N1 C9 109.66(12) . . ?
N1 C1 P2 115.23(11) . . ?
N1 C1 H1A 108.5 . . ?
P2 C1 H1A 108.5 . . ?
N1 C1 H1B 108.5 . . ?
P2 C1 H1B 108.5 . . ?
H1A C1 H1B 107.5 . . ?
N1 C2 C3 113.20(12) . . ?
N1 C2 H2A 108.9 . . ?
C3 C2 H2A 108.9 . . ?
N1 C2 H2B 108.9 . . ?
C3 C2 H2B 108.9 . . ?
H2A C2 H2B 107.8 . . ?
C8 C3 C4 118.60(15) . . ?
C8 C3 C2 120.75(15) . . ?
C4 C3 C2 120.60(15) . . ?
C5 C4 C3 120.69(17) . . ?
C5 C4 H4 119.7 . . ?
C3 C4 H4 119.7 . . ?
C6 C5 C4 120.61(18) . . ?
C6 C5 H5 119.7 . . ?
C4 C5 H5 119.7 . . ?
C5 C6 C7 119.32(17) . . ?
C5 C6 H6 120.3 . . ?
C7 C6 H6 120.3 . . ?
C6 C7 C8 120.63(17) . . ?
C6 C7 H7 119.7 . . ?
C8 C7 H7 119.7 . . ?
C3 C8 C7 120.14(17) . . ?
C3 C8 H8 119.9 . . ?
C7 C8 H8 119.9 . . ?
N1 C9 C10 113.33(13) . . ?
N1 C9 H9A 108.9 . . ?
C10 C9 H9A 108.9 . . ?
N1 C9 H9B 108.9 . . ?
C10 C9 H9B 108.9 . . ?
H9A C9 H9B 107.7 . . ?
C11 C10 C15 118.95(15) . . ?
C11 C10 C9 120.90(15) . . ?
C15 C10 C9 120.09(15) . . ?
C10 C11 C12 120.51(16) . . ?
C10 C11 H11 119.7 . . ?
C12 C11 H11 119.7 . . ?
C11 C12 C13 120.25(16) . . ?
C11 C12 H12 119.9 . . ?
C13 C12 H12 119.9 . . ?
C14 C13 C12 119.55(16) . . ?
C14 C13 H13 120.2 . . ?
C12 C13 H13 120.2 . . ?
C13 C14 C15 120.23(17) . . ?
C13 C14 H14 119.9 . . ?
C15 C14 H14 119.9 . . ?
C14 C15 C10 120.52(16) . . ?
C14 C15 H15 119.7 . . ?
C10 C15 H15 119.7 . . ?
C17 C16 C21 119.60(13) . . ?
C17 C16 P2 125.41(11) . . ?
C21 C16 P2 114.79(11) . . ?
C18 C17 C16 120.50(14) . . ?
C18 C17 H17 119.7 . . ?
C16 C17 H17 119.7 . . ?
C17 C18 C19 120.06(15) . . ?
C17 C18 H18 120.0 . . ?
C19 C18 H18 120.0 . . ?
C20 C19 C18 119.89(15) . . ?
C20 C19 H19 120.1 . . ?
C18 C19 H19 120.1 . . ?
C19 C20 C21 120.72(15) . . ?
C19 C20 H20 119.6 . . ?
C21 C20 H20 119.6 . . ?
C20 C21 C16 119.19(14) . . ?
C20 C21 P1 124.33(12) . . ?
C16 C21 P1 116.47(11) . . ?
C23 C22 C27 119.59(13) . . ?
C23 C22 P2 124.78(11) . . ?
C27 C22 P2 115.62(11) . . ?
C24 C23 C22 120.33(14) . . ?
C24 C23 H23 119.8 . . ?
C22 C23 H23 119.8 . . ?
C25 C24 C23 120.38(14) . . ?
C25 C24 H24 119.8 . . ?
C23 C24 H24 119.8 . . ?
C24 C25 C26 119.76(14) . . ?
C24 C25 H25 120.1 . . ?
C26 C25 H25 120.1 . . ?
C25 C26 C27 120.68(14) . . ?
C25 C26 H26 119.7 . . ?
C27 C26 H26 119.7 . . ?
C26 C27 C22 119.25(13) . . ?
C26 C27 P3 125.07(11) . . ?
C22 C27 P3 115.68(11) . . ?
C30 C28 C29 110.04(13) . . ?
C30 C28 P1 117.43(12) . . ?
C29 C28 P1 109.17(10) . . ?
C30 C28 H28 106.5 . . ?
C29 C28 H28 106.5 . . ?
P1 C28 H28 106.5 . . ?
C28 C29 H29A 109.5 . . ?
C28 C29 H29B 109.5 . . ?
H29A C29 H29B 109.5 . . ?
C28 C29 H29C 109.5 . . ?
H29A C29 H29C 109.5 . . ?
H29B C29 H29C 109.5 . . ?
C28 C30 H30A 109.5 . . ?
C28 C30 H30B 109.5 . . ?
H30A C30 H30B 109.5 . . ?
C28 C30 H30C 109.5 . . ?
H30A C30 H30C 109.5 . . ?
H30B C30 H30C 109.5 . . ?
C33 C31 C32 110.38(13) . . ?
C33 C31 P1 110.02(11) . . ?
C32 C31 P1 110.57(11) . . ?
C33 C31 H31 108.6 . . ?
C32 C31 H31 108.6 . . ?
P1 C31 H31 108.6 . . ?
C31 C32 H32A 109.5 . . ?
C31 C32 H32B 109.5 . . ?
H32A C32 H32B 109.5 . . ?
C31 C32 H32C 109.5 . . ?
H32A C32 H32C 109.5 . . ?
H32B C32 H32C 109.5 . . ?
C31 C33 H33A 109.5 . . ?
C31 C33 H33B 109.5 . . ?
H33A C33 H33B 109.5 . . ?
C31 C33 H33C 109.5 . . ?
H33A C33 H33C 109.5 . . ?
H33B C33 H33C 109.5 . . ?
C36 C34 C35 110.40(13) . . ?
C36 C34 P3 111.56(11) . . ?
C35 C34 P3 109.35(11) . . ?
C36 C34 H34 108.5 . . ?
C35 C34 H34 108.5 . . ?
P3 C34 H34 108.5 . . ?
C34 C35 H35A 109.5 . . ?
C34 C35 H35B 109.5 . . ?
H35A C35 H35B 109.5 . . ?
C34 C35 H35C 109.5 . . ?
H35A C35 H35C 109.5 . . ?
H35B C35 H35C 109.5 . . ?
C34 C36 H36A 109.5 . . ?
C34 C36 H36B 109.5 . . ?
H36A C36 H36B 109.5 . . ?
C34 C36 H36C 109.5 . . ?
H36A C36 H36C 109.5 . . ?
H36B C36 H36C 109.5 . . ?
C38 C37 C39 110.43(13) . . ?
C38 C37 P3 110.49(10) . . ?
C39 C37 P3 115.72(11) . . ?
C38 C37 H37 106.6 . . ?
C39 C37 H37 106.6 . . ?
P3 C37 H37 106.6 . . ?
C37 C38 H38A 109.5 . . ?
C37 C38 H38B 109.5 . . ?
H38A C38 H38B 109.5 . . ?
C37 C38 H38C 109.5 . . ?
H38A C38 H38C 109.5 . . ?
H38B C38 H38C 109.5 . . ?
C37 C39 H39A 109.5 . . ?
C37 C39 H39B 109.5 . . ?
H39A C39 H39B 109.5 . . ?
C37 C39 H39C 109.5 . . ?
H39A C39 H39C 109.5 . . ?
H39B C39 H39C 109.5 . . ?
N42 N41 Co1 174.0(3) . . ?

loop_
_geom_bond_atom_site_label_1
_geom_bond_atom_site_label_2
_geom_bond_distance
_geom_bond_site_symmetry_2
_geom_bond_publ_flag
Co1 N41 1.732(6) . ?
Co1 P2 2.1530(5) . ?
Co1 P1 2.1727(5) . ?
Co1 P3 2.1767(6) . ?
Co1 Cl1 2.3372(19) . ?
P1 C21 1.8364(16) . ?
P1 C31 1.8579(16) . ?
P1 C28 1.8713(15) . ?
P2 C16 1.8415(15) . ?
P2 C22 1.8480(15) . ?
P2 C1 1.8638(16) . ?
P3 C27 1.8406(15) . ?
P3 C34 1.8555(15) . ?
P3 C37 1.8681(14) . ?
N1 C1 1.4648(19) . ?
N1 C2 1.4701(19) . ?
N1 C9 1.472(2) . ?
C1 H1A 0.9900 . ?
C1 H1B 0.9900 . ?
C2 C3 1.510(2) . ?
C2 H2A 0.9900 . ?
C2 H2B 0.9900 . ?
C3 C8 1.387(2) . ?
C3 C4 1.393(2) . ?
C4 C5 1.387(2) . ?
C4 H4 0.9500 . ?
C5 C6 1.369(3) . ?
C5 H5 0.9500 . ?
C6 C7 1.384(3) . ?
C6 H6 0.9500 . ?
C7 C8 1.394(2) . ?
C7 H7 0.9500 . ?
C8 H8 0.9500 . ?
C9 C10 1.511(2) . ?
C9 H9A 0.9900 . ?
C9 H9B 0.9900 . ?
C10 C11 1.386(2) . ?
C10 C15 1.390(2) . ?
C11 C12 1.388(2) . ?
C11 H11 0.9500 . ?
C12 C13 1.388(2) . ?
C12 H12 0.9500 . ?
C13 C14 1.379(3) . ?
C13 H13 0.9500 . ?
C14 C15 1.390(2) . ?
C14 H14 0.9500 . ?
C15 H15 0.9500 . ?
C16 C17 1.393(2) . ?
C16 C21 1.404(2) . ?
C17 C18 1.384(2) . ?
C17 H17 0.9500 . ?
C18 C19 1.391(2) . ?
C18 H18 0.9500 . ?
C19 C20 1.382(2) . ?
C19 H19 0.9500 . ?
C20 C21 1.397(2) . ?
C20 H20 0.9500 . ?
C22 C23 1.394(2) . ?
C22 C27 1.402(2) . ?
C23 C24 1.391(2) . ?
C23 H23 0.9500 . ?
C24 C25 1.383(2) . ?
C24 H24 0.9500 . ?
C25 C26 1.388(2) . ?
C25 H25 0.9500 . ?
C26 C27 1.401(2) . ?
C26 H26 0.9500 . ?
C28 C30 1.531(2) . ?
C28 C29 1.534(2) . ?
C28 H28 1.0000 . ?
C29 H29A 0.9800 . ?
C29 H29B 0.9800 . ?
C29 H29C 0.9800 . ?
C30 H30A 0.9800 . ?
C30 H30B 0.9800 . ?
C30 H30C 0.9800 . ?
C31 C33 1.526(2) . ?
C31 C32 1.534(2) . ?
C31 H31 1.0000 . ?
C32 H32A 0.9800 . ?
C32 H32B 0.9800 . ?
C32 H32C 0.9800 . ?
C33 H33A 0.9800 . ?
C33 H33B 0.9800 . ?
C33 H33C 0.9800 . ?
C34 C36 1.526(2) . ?
C34 C35 1.528(2) . ?
C34 H34 1.0000 . ?
C35 H35A 0.9800 . ?
C35 H35B 0.9800 . ?
C35 H35C 0.9800 . ?
C36 H36A 0.9800 . ?
C36 H36B 0.9800 . ?
C36 H36C 0.9800 . ?
C37 C38 1.529(2) . ?
C37 C39 1.530(2) . ?
C37 H37 1.0000 . ?
C38 H38A 0.9800 . ?
C38 H38B 0.9800 . ?
C38 H38C 0.9800 . ?
C39 H39A 0.9800 . ?
C39 H39B 0.9800 . ?
C39 H39C 0.9800 . ?
N41 N42 1.117(8) . ?

loop_
_geom_torsion_atom_site_label_1
_geom_torsion_atom_site_label_2
_geom_torsion_atom_site_label_3
_geom_torsion_atom_site_label_4
_geom_torsion
_geom_torsion_site_symmetry_1
_geom_torsion_site_symmetry_2
_geom_torsion_site_symmetry_3
_geom_torsion_site_symmetry_4
_geom_torsion_publ_flag
C2 N1 C1 P2 -57.85(16) . . . . ?
C9 N1 C1 P2 -179.50(10) . . . . ?
C16 P2 C1 N1 88.77(12) . . . . ?
C22 P2 C1 N1 -162.35(11) . . . . ?
Co1 P2 C1 N1 -40.08(14) . . . . ?
C1 N1 C2 C3 173.62(13) . . . . ?
C9 N1 C2 C3 -64.77(17) . . . . ?
N1 C2 C3 C8 -49.5(2) . . . . ?
N1 C2 C3 C4 132.89(16) . . . . ?
C8 C3 C4 C5 -0.3(2) . . . . ?
C2 C3 C4 C5 177.39(15) . . . . ?
C3 C4 C5 C6 0.5(3) . . . . ?
C4 C5 C6 C7 -0.5(3) . . . . ?
C5 C6 C7 C8 0.2(3) . . . . ?
C4 C3 C8 C7 0.0(2) . . . . ?
C2 C3 C8 C7 -177.63(14) . . . . ?
C6 C7 C8 C3 0.0(3) . . . . ?
C1 N1 C9 C10 -66.90(17) . . . . ?
C2 N1 C9 C10 170.31(13) . . . . ?
N1 C9 C10 C11 -47.3(2) . . . . ?
N1 C9 C10 C15 135.74(15) . . . . ?
C15 C10 C11 C12 0.0(2) . . . . ?
C9 C10 C11 C12 -176.99(14) . . . . ?
C10 C11 C12 C13 -0.4(2) . . . . ?
C11 C12 C13 C14 0.4(3) . . . . ?
C12 C13 C14 C15 0.0(3) . . . . ?
C13 C14 C15 C10 -0.4(3) . . . . ?
C11 C10 C15 C14 0.3(2) . . . . ?
C9 C10 C15 C14 177.40(15) . . . . ?
C22 P2 C16 C17 -67.58(14) . . . . ?
C1 P2 C16 C17 35.30(14) . . . . ?
Co1 P2 C16 C17 174.35(12) . . . . ?
C22 P2 C16 C21 117.59(11) . . . . ?
C1 P2 C16 C21 -139.54(11) . . . . ?
Co1 P2 C16 C21 -0.49(12) . . . . ?
C21 C16 C17 C18 0.7(2) . . . . ?
P2 C16 C17 C18 -173.92(12) . . . . ?
C16 C17 C18 C19 1.1(2) . . . . ?
C17 C18 C19 C20 -1.7(2) . . . . ?
C18 C19 C20 C21 0.5(2) . . . . ?
C19 C20 C21 C16 1.3(2) . . . . ?
C19 C20 C21 P1 -177.39(12) . . . . ?
C17 C16 C21 C20 -1.9(2) . . . . ?
P2 C16 C21 C20 173.29(11) . . . . ?
C17 C16 C21 P1 176.89(11) . . . . ?
P2 C16 C21 P1 -7.95(15) . . . . ?
C31 P1 C21 C20 -45.43(14) . . . . ?
C28 P1 C21 C20 62.48(14) . . . . ?
Co1 P1 C21 C20 -168.39(12) . . . . ?
C31 P1 C21 C16 135.89(11) . . . . ?
C28 P1 C21 C16 -116.20(12) . . . . ?
Co1 P1 C21 C16 12.93(12) . . . . ?
C16 P2 C22 C23 48.81(13) . . . . ?
C1 P2 C22 C23 -56.97(13) . . . . ?
Co1 P2 C22 C23 167.86(11) . . . . ?
C16 P2 C22 C27 -132.19(11) . . . . ?
C1 P2 C22 C27 122.04(11) . . . . ?
Co1 P2 C22 C27 -13.13(11) . . . . ?
C27 C22 C23 C24 0.4(2) . . . . ?
P2 C22 C23 C24 179.41(10) . . . . ?
C22 C23 C24 C25 0.3(2) . . . . ?
C23 C24 C25 C26 -1.0(2) . . . . ?
C24 C25 C26 C27 1.0(2) . . . . ?
C25 C26 C27 C22 -0.2(2) . . . . ?
C25 C26 C27 P3 -179.89(11) . . . . ?
C23 C22 C27 C26 -0.5(2) . . . . ?
P2 C22 C27 C26 -179.52(10) . . . . ?
C23 C22 C27 P3 179.22(10) . . . . ?
P2 C22 C27 P3 0.16(14) . . . . ?
C34 P3 C27 C26 -31.27(14) . . . . ?
C37 P3 C27 C26 73.64(13) . . . . ?
Co1 P3 C27 C26 -167.63(11) . . . . ?
C34 P3 C27 C22 149.07(10) . . . . ?
C37 P3 C27 C22 -106.02(11) . . . . ?
Co1 P3 C27 C22 12.70(11) . . . . ?
C21 P1 C28 C30 -75.44(13) . . . . ?
C31 P1 C28 C30 31.72(14) . . . . ?
Co1 P1 C28 C30 163.79(10) . . . . ?
C21 P1 C28 C29 50.65(12) . . . . ?
C31 P1 C28 C29 157.81(11) . . . . ?
Co1 P1 C28 C29 -70.12(12) . . . . ?
C21 P1 C31 C33 176.26(11) . . . . ?
C28 P1 C31 C33 70.50(12) . . . . ?
Co1 P1 C31 C33 -65.03(12) . . . . ?
C21 P1 C31 C32 -61.56(12) . . . . ?
C28 P1 C31 C32 -167.32(11) . . . . ?
Co1 P1 C31 C32 57.15(12) . . . . ?
C27 P3 C34 C36 -68.96(12) . . . . ?
C37 P3 C34 C36 -175.36(11) . . . . ?
Co1 P3 C34 C36 57.03(13) . . . . ?
C27 P3 C34 C35 168.64(11) . . . . ?
C37 P3 C34 C35 62.24(12) . . . . ?
Co1 P3 C34 C35 -65.37(12) . . . . ?
C27 P3 C37 C38 64.96(12) . . . . ?
C34 P3 C37 C38 172.21(11) . . . . ?
Co1 P3 C37 C38 -51.43(12) . . . . ?
C27 P3 C37 C39 -61.45(13) . . . . ?
C34 P3 C37 C39 45.80(13) . . . . ?
Co1 P3 C37 C39 -177.84(10) . . . . ?
